data_4502489
loop_
_publ_author_name
'Li, Dong-Ping'
'Zhou, Xin-Hui'
'Liang, Xiao-Qiang'
'Li, Cheng-Hui'
'Chen, Chao'
'Liu, Jian'
'You, Xiao-Zeng'

_publ_section_title
;
 Novel Structural Diversity of Triazolate-Based Coordination Polymers
 Generated Solvothermally with Anions
;
_journal_issue 5
_journal_name_full 'Crystal Growth &amp; Design'
_journal_page_first 2136
_journal_paper_doi 10.1021/cg9012894
_journal_volume 10
_journal_year 2010
_chemical_formula_sum 'C4 H6 N8 O7 Zn2'
_chemical_formula_weight 408.91
_chemical_name_systematic
; 
 ? 
;
_space_group_IT_number 2
_symmetry_cell_setting triclinic
_symmetry_space_group_name_Hall '-P 1'
_symmetry_space_group_name_H-M 'P -1'
_atom_sites_solution_hydrogens geom
_atom_sites_solution_primary direct
_atom_sites_solution_secondary difmap
_audit_creation_method SHELXL-97
_cell_angle_alpha 77.170(3)
_cell_angle_beta 68.834(2)
_cell_angle_gamma 66.673(2)
_cell_formula_units_Z 2
_cell_length_a 8.0316(12)
_cell_length_b 9.0376(13)
_cell_length_c 9.7530(15)
_cell_measurement_temperature 291(2)
_cell_volume 603.62(16)
_computing_cell_refinement SMART
_computing_data_collection 'SMART (Bruker, 2000)'
_computing_data_reduction 'SAINT (Bruker, 2000)'
_computing_molecular_graphics 'SHELXL-97 (Sheldrick, 1997)'
_computing_publication_material 'SHELXL-97 (Sheldrick, 1997)'
_computing_structure_refinement 'SHELXL-97 (Sheldrick, 1997)'
_computing_structure_solution 'SHELXS-97 (Sheldrick, 1990)'
_diffrn_ambient_temperature 291(2)
_diffrn_measured_fraction_theta_full 0.979
_diffrn_measured_fraction_theta_max 0.979
_diffrn_measurement_device_type 'Bruker Smart Aepex CCD'
_diffrn_measurement_method 'phi and omega scans'
_diffrn_radiation_monochromator graphite
_diffrn_radiation_source 'fine-focus sealed tube'
_diffrn_radiation_type MoK\a
_diffrn_radiation_wavelength 0.71073
_diffrn_reflns_av_R_equivalents 0.0481
_diffrn_reflns_av_sigmaI/netI 0.0405
_diffrn_reflns_limit_h_max 9
_diffrn_reflns_limit_h_min -9
_diffrn_reflns_limit_k_max 10
_diffrn_reflns_limit_k_min -10
_diffrn_reflns_limit_l_max 11
_diffrn_reflns_limit_l_min -8
_diffrn_reflns_number 3032
_diffrn_reflns_theta_full 25.00
_diffrn_reflns_theta_max 25.00
_diffrn_reflns_theta_min 2.25
_exptl_absorpt_coefficient_mu 4.027
_exptl_absorpt_correction_T_max 0.6436
_exptl_absorpt_correction_T_min 0.5651
_exptl_absorpt_correction_type multi-scan
_exptl_absorpt_process_details 'SADABS; Bruker, 2000'
_exptl_crystal_colour colorless
_exptl_crystal_density_diffrn 2.250
_exptl_crystal_density_method 'not measured'
_exptl_crystal_description block
_exptl_crystal_F_000 404
_exptl_crystal_size_max 0.16
_exptl_crystal_size_mid 0.14
_exptl_crystal_size_min 0.12
_refine_diff_density_max 0.600
_refine_diff_density_min -0.653
_refine_diff_density_rms 0.123
_refine_ls_extinction_method none
_refine_ls_goodness_of_fit_ref 1.029
_refine_ls_hydrogen_treatment constr
_refine_ls_matrix_type full
_refine_ls_number_parameters 190
_refine_ls_number_reflns 2093
_refine_ls_number_restraints 3
_refine_ls_restrained_S_all 1.045
_refine_ls_R_factor_all 0.0317
_refine_ls_R_factor_gt 0.0292
_refine_ls_shift/su_max 0.001
_refine_ls_shift/su_mean 0.000
_refine_ls_structure_factor_coef Fsqd
_refine_ls_weighting_details 'calc w=1/[\s^2^(Fo^2^)+(0.0535P)^2^+0.0000P] where P=(Fo^2^+2Fc^2^)/3'
_refine_ls_weighting_scheme calc
_refine_ls_wR_factor_gt 0.0792
_refine_ls_wR_factor_ref 0.0807
_reflns_number_gt 1902
_reflns_number_total 2093
_reflns_threshold_expression >2sigma(I)
_cod_data_source_file cg9012894_si_001.cif
_cod_data_source_block 090415am
_cod_original_sg_symbol_H-M P-1
_cod_database_code 4502489

loop_
_symmetry_equiv_pos_as_xyz
'x, y, z'
'-x, -y, -z'

loop_
_atom_site_label
_atom_site_type_symbol
_atom_site_fract_x
_atom_site_fract_y
_atom_site_fract_z
_atom_site_U_iso_or_equiv
_atom_site_adp_type
_atom_site_occupancy
_atom_site_symmetry_multiplicity
_atom_site_calc_flag
_atom_site_refinement_flags
Zn1 Zn 0.17392(5) 0.98919(4) 0.08238(4) 0.02508(14) Uani 1 1 d .
Zn2 Zn 0.60086(5) 0.63255(4) 0.52802(4) 0.02475(14) Uani 1 1 d U
C1 C 0.2005(4) 0.8334(4) -0.2863(3) 0.0300(7) Uani 1 1 d .
H1 H 0.1447 0.8286 -0.3530 0.036 Uiso 1 1 calc R
C2 C 0.4003(4) 0.8006(4) -0.1820(3) 0.0324(8) Uani 1 1 d .
H2 H 0.5138 0.7676 -0.1599 0.039 Uiso 1 1 calc R
C3 C 0.2882(4) 0.6692(4) 0.2607(3) 0.0312(7) Uani 1 1 d .
H3 H 0.2305 0.6253 0.2211 0.037 Uiso 1 1 calc R
C4 C 0.3885(4) 0.8298(3) 0.3047(3) 0.0268(7) Uani 1 1 d .
H4 H 0.4159 0.9211 0.3030 0.032 Uiso 1 1 calc R
N1 N 0.3872(3) 0.7631(3) -0.3021(3) 0.0274(6) Uani 1 1 d .
N2 N 0.1057(3) 0.9093(3) -0.1669(3) 0.0269(6) Uani 1 1 d .
N3 N 0.2362(4) 0.8886(3) -0.0993(3) 0.0288(6) Uani 1 1 d .
N4 N 0.2956(4) 0.8196(3) 0.2205(3) 0.0273(6) Uani 1 1 d .
N5 N 0.3713(4) 0.5923(3) 0.3616(3) 0.0261(5) Uani 1 1 d .
N6 N 0.4371(3) 0.6964(3) 0.3902(3) 0.0245(5) Uani 1 1 d .
N7 N 0.2297(4) 1.2789(4) -0.0067(4) 0.0423(7) Uani 1 1 d .
N8 N 0.8205(4) 0.7901(3) 0.5173(3) 0.0348(6) Uani 1 1 d .
O1 O 0.2837(4) 1.1532(3) 0.0797(3) 0.0446(6) Uani 1 1 d .
O2 O 0.1431(4) 1.2716(4) -0.0852(3) 0.0569(8) Uani 1 1 d .
O3 O 0.2682(5) 1.3969(4) -0.0096(4) 0.0740(10) Uani 1 1 d .
O4 O 0.8196(3) 0.6566(3) 0.5965(3) 0.0376(5) Uani 1 1 d U
O5 O 0.7069(4) 0.8459(3) 0.4429(3) 0.0473(6) Uani 1 1 d U
O6 O 0.9248(4) 0.8570(3) 0.5168(3) 0.0521(7) Uani 1 1 d .
O7 O 0.8314(3) 0.5093(3) 0.3449(2) 0.0419(6) Uani 1 1 d .
H7A H 0.8463 0.5699 0.2646 0.050 Uiso 1 1 d R
H7B H 0.9376 0.4336 0.3412 0.050 Uiso 1 1 d R

loop_
_atom_site_aniso_label
_atom_site_aniso_U_11
_atom_site_aniso_U_22
_atom_site_aniso_U_33
_atom_site_aniso_U_23
_atom_site_aniso_U_13
_atom_site_aniso_U_12
Zn1 0.0261(2) 0.0263(2) 0.0250(2) -0.00190(15) -0.01457(16) -0.00558(16)
Zn2 0.0279(2) 0.0229(2) 0.0273(2) -0.00077(15) -0.01522(16) -0.00744(16)
C1 0.0288(17) 0.0334(18) 0.0316(18) -0.0076(14) -0.0153(14) -0.0069(14)
C2 0.0288(17) 0.0366(19) 0.0351(18) -0.0085(15) -0.0172(14) -0.0053(14)
C3 0.0369(18) 0.0302(17) 0.0359(19) 0.0033(14) -0.0220(15) -0.0146(15)
C4 0.0314(17) 0.0220(15) 0.0295(17) -0.0009(12) -0.0157(14) -0.0067(13)
N1 0.0257(13) 0.0290(13) 0.0298(14) -0.0058(11) -0.0132(11) -0.0060(11)
N2 0.0251(13) 0.0303(14) 0.0271(13) -0.0045(11) -0.0130(11) -0.0059(11)
N3 0.0282(13) 0.0332(14) 0.0291(14) -0.0071(11) -0.0170(11) -0.0052(11)
N4 0.0319(13) 0.0256(13) 0.0266(13) 0.0008(10) -0.0169(11) -0.0067(10)
N5 0.0314(14) 0.0231(13) 0.0270(13) -0.0006(10) -0.0143(11) -0.0086(11)
N6 0.0284(13) 0.0219(12) 0.0252(13) -0.0014(10) -0.0131(11) -0.0067(10)
N7 0.0374(17) 0.0416(18) 0.0460(18) -0.0021(14) -0.0121(14) -0.0134(14)
N8 0.0296(14) 0.0323(15) 0.0465(17) -0.0088(13) -0.0146(13) -0.0095(12)
O1 0.0521(15) 0.0367(14) 0.0610(17) 0.0106(12) -0.0367(13) -0.0221(11)
O2 0.072(2) 0.0575(18) 0.0479(16) 0.0136(13) -0.0338(15) -0.0252(15)
O3 0.088(2) 0.0381(16) 0.113(3) 0.0077(17) -0.042(2) -0.0363(16)
O4 0.0342(12) 0.0334(12) 0.0523(15) -0.0007(10) -0.0199(10) -0.0146(10)
O5 0.0488(15) 0.0409(13) 0.0661(18) 0.0102(11) -0.0325(13) -0.0240(11)
O6 0.0497(16) 0.0523(16) 0.075(2) -0.0013(14) -0.0292(15) -0.0319(13)
O7 0.0347(13) 0.0439(14) 0.0330(13) 0.0015(11) -0.0110(11) -0.0016(11)

loop_
_atom_type_symbol
_atom_type_description
_atom_type_scat_dispersion_real
_atom_type_scat_dispersion_imag
_atom_type_scat_source
C C 0.0033 0.0016 'International Tables Vol C Tables 4.2.6.8 and 6.1.1.4'
H H 0.0000 0.0000 'International Tables Vol C Tables 4.2.6.8 and 6.1.1.4'
N N 0.0061 0.0033 'International Tables Vol C Tables 4.2.6.8 and 6.1.1.4'
O O 0.0106 0.0060 'International Tables Vol C Tables 4.2.6.8 and 6.1.1.4'
Zn Zn 0.2839 1.4301 'International Tables Vol C Tables 4.2.6.8 and 6.1.1.4'

loop_
_geom_angle_atom_site_label_1
_geom_angle_atom_site_label_2
_geom_angle_atom_site_label_3
_geom_angle
_geom_angle_site_symmetry_1
_geom_angle_site_symmetry_3
N3 Zn1 N2 110.36(10) . 2_575
N3 Zn1 N4 107.85(10) . .
N2 Zn1 N4 113.59(10) 2_575 .
N3 Zn1 O1 120.91(11) . .
N2 Zn1 O1 106.02(10) 2_575 .
N4 Zn1 O1 97.75(11) . .
N5 Zn2 N6 113.63(10) 2_666 .
N5 Zn2 N1 96.93(10) 2_666 1_556
N6 Zn2 N1 95.27(10) . 1_556
N5 Zn2 O7 86.36(9) 2_666 .
N6 Zn2 O7 85.12(9) . .
N1 Zn2 O7 176.19(10) 1_556 .
N5 Zn2 O4 93.04(10) 2_666 .
N6 Zn2 O4 151.49(10) . .
N1 Zn2 O4 91.07(10) 1_556 .
O7 Zn2 O4 86.82(9) . .
N5 Zn2 O5 149.85(10) 2_666 .
N6 Zn2 O5 94.93(10) . .
N1 Zn2 O5 89.50(10) 1_556 .
O7 Zn2 O5 86.69(10) . .
O4 Zn2 O5 57.30(9) . .
N2 C1 N1 112.5(3) . .
N2 C1 H1 123.7 . .
N1 C1 H1 123.7 . .
N3 C2 N1 112.6(3) . .
N3 C2 H2 123.7 . .
N1 C2 H2 123.7 . .
N5 C3 N4 112.3(3) . .
N5 C3 H3 123.9 . .
N4 C3 H3 123.9 . .
N6 C4 N4 112.3(3) . .
N6 C4 H4 123.9 . .
N4 C4 H4 123.9 . .
C2 N1 C1 102.6(2) . .
C2 N1 Zn2 129.0(2) . 1_554
C1 N1 Zn2 128.4(2) . 1_554
C1 N2 N3 106.1(2) . .
C1 N2 Zn1 128.2(2) . 2_575
N3 N2 Zn1 125.22(19) . 2_575
C2 N3 N2 106.2(2) . .
C2 N3 Zn1 130.0(2) . .
N2 N3 Zn1 123.69(18) . .
C4 N4 C3 103.0(2) . .
C4 N4 Zn1 129.3(2) . .
C3 N4 Zn1 127.5(2) . .
C3 N5 N6 106.1(2) . .
C3 N5 Zn2 131.1(2) . 2_666
N6 N5 Zn2 122.76(19) . 2_666
C4 N6 N5 106.4(2) . .
C4 N6 Zn2 130.2(2) . .
N5 N6 Zn2 123.20(19) . .
O3 N7 O2 123.4(3) . .
O3 N7 O1 119.3(3) . .
O2 N7 O1 117.2(3) . .
O6 N8 O5 122.9(3) . .
O6 N8 O4 121.2(3) . .
O5 N8 O4 115.9(3) . .
N7 O1 Zn1 111.1(2) . .
N8 O4 Zn2 95.16(18) . .
N8 O5 Zn2 91.66(19) . .
Zn2 O7 H7A 113.4 . .
Zn2 O7 H7B 131.9 . .
H7A O7 H7B 107.7 . .

loop_
_geom_bond_atom_site_label_1
_geom_bond_atom_site_label_2
_geom_bond_distance
_geom_bond_site_symmetry_2
Zn1 N3 1.983(2) .
Zn1 N2 1.983(2) 2_575
Zn1 N4 1.992(2) .
Zn1 O1 1.995(2) .
Zn2 N5 2.045(3) 2_666
Zn2 N6 2.050(2) .
Zn2 N1 2.073(2) 1_556
Zn2 O7 2.173(2) .
Zn2 O4 2.190(2) .
Zn2 O5 2.283(2) .
C1 N2 1.307(4) .
C1 N1 1.341(4) .
C1 H1 0.9300 .
C2 N3 1.307(4) .
C2 N1 1.338(4) .
C2 H2 0.9300 .
C3 N5 1.304(4) .
C3 N4 1.347(4) .
C3 H3 0.9300 .
C4 N6 1.310(4) .
C4 N4 1.330(4) .
C4 H4 0.9300 .
N1 Zn2 2.073(2) 1_554
N2 N3 1.362(3) .
N2 Zn1 1.983(2) 2_575
N5 N6 1.364(4) .
N5 Zn2 2.045(3) 2_666
N7 O3 1.214(4) .
N7 O2 1.233(4) .
N7 O1 1.279(4) .
N8 O6 1.210(4) .
N8 O5 1.251(4) .
N8 O4 1.281(4) .
O7 H7A 0.8500 .
O7 H7B 0.8500 .
